data_8100701
loop_
_publ_author_name
'Pu, Shou-Zhi'
'Sun, Fan'
'Yuan, Peng'
'Zhou, Xin-Hong'
'Zhang, Fu-Shi'
'Wang, Ru-Ji'
'Chan, Shek-Kiu'

_publ_section_title
;
Crystal structure of 1,2-bis(2-methyl-5-formyl-thien-3-yl)
perfluorocyclopentene, C~5~F~6~(C~4~HSCH~3~)~2~(CHO)~2~, a photochromic 
diarylethene
;
_journal_issue 3
_journal_name_full 'Zeitschrift f\"ur Kristallographie - New Crystal Structures'
_journal_page_first 415
_journal_page_last 416
_journal_volume 217
_journal_year 2002
_chemical_formula_moiety 'C5 F6 (C4 H S CH3)2 (CHO)2'
_chemical_formula_structural 'C5 F6 (C4 HSCH3)2 (CHO)2'
_chemical_formula_sum 'C17 H10 F6 O2 S2'
_chemical_formula_weight 424.37
_chemical_melting_point 183
_space_group_IT_number 60
_symmetry_cell_setting orthorhombic
_symmetry_space_group_name_Hall '-P 2n 2ab'
_symmetry_space_group_name_H-M 'P b c n'
_cell_angle_alpha 90.00
_cell_angle_beta 90.00
_cell_angle_gamma 90.00
_cell_formula_units_Z 4
_cell_length_a 12.182(2)
_cell_length_b 8.7063(13)
_cell_length_c 16.622(3)
_cell_measurement_temperature 293(2)
_cell_volume 1763.0(5)
_diffrn_ambient_temperature 293(2)
_exptl_crystal_density_diffrn 1.599
_cod_database_code 8100701

loop_
_symmetry_equiv_pos_as_xyz
'x, y, z'
'-x+1/2, -y+1/2, z+1/2'
'-x, y, -z+1/2'
'x+1/2, -y+1/2, -z'
'-x, -y, -z'
'x-1/2, y-1/2, -z-1/2'
'x, -y, z-1/2'
'-x-1/2, y-1/2, z'

loop_
_atom_site_label
_atom_site_type_symbol
_atom_site_fract_x
_atom_site_fract_y
_atom_site_fract_z
_atom_site_U_iso_or_equiv
_atom_site_adp_type
_atom_site_occupancy
_atom_site_symmetry_multiplicity
_atom_site_Wyckoff_symbol
_atom_site_calc_flag
_atom_site_refinement_flags
_atom_site_disorder_assembly
_atom_site_disorder_group
S1 S 0.47799(12) 0.17254(14) 0.42525(7) 0.0684(4) Uani 1 8 d d . . .
F1 F 0.5110(5) -0.3945(4) 0.3848(2) 0.178(3) Uani 1 8 d d . . .
F2 F 0.3550(3) -0.3915(4) 0.3302(3) 0.1375(18) Uani 1 8 d d . . .
F3 F 0.4225(4) -0.5584(6) 0.2267(3) 0.215(3) Uani 1 8 d d . . .
O1 O 0.2762(4) 0.2224(5) 0.5344(2) 0.1045(15) Uani 1 8 d d . . .
C1 C 0.4811(3) -0.2034(4) 0.2881(2) 0.0484(9) Uani 1 8 d d . . .
C2 C 0.4614(4) -0.3646(5) 0.3172(3) 0.0667(13) Uani 1 8 d d . . .
C3 C 0.5000 -0.4678(7) 0.2500 0.074(2) Uani 1 4 c d S . .
C4 C 0.5304(4) 0.0468(5) 0.3560(2) 0.0565(11) Uani 1 8 d d . . .
C5 C 0.4593(3) -0.0743(5) 0.3428(2) 0.0506(10) Uani 1 8 d d . . .
C6 C 0.3635(4) -0.0639(5) 0.3909(2) 0.0570(11) Uani 1 8 d d . . .
H6A H 0.3077 -0.1368 0.3903 0.068 Uiso 1 8 d calc R . .
C7 C 0.3614(4) 0.0644(5) 0.4382(3) 0.0627(12) Uani 1 8 d d . . .
C8 C 0.2760(5) 0.1063(6) 0.4950(3) 0.0780(16) Uani 1 8 d d . . .
H8A H 0.2173 0.0390 0.5014 0.094 Uiso 1 8 d calc R . .
C9 C 0.6412(4) 0.0748(6) 0.3207(3) 0.0699(13) Uani 1 8 d d . . .
H9A H 0.6582 -0.0052 0.2830 0.105 Uiso 1 8 d calc R . .
H9B H 0.6951 0.0756 0.3628 0.105 Uiso 1 8 d calc R . .
H9C H 0.6415 0.1722 0.2935 0.105 Uiso 1 8 d calc R . .

loop_
_atom_site_aniso_label
_atom_site_aniso_U_11
_atom_site_aniso_U_22
_atom_site_aniso_U_33
_atom_site_aniso_U_23
_atom_site_aniso_U_13
_atom_site_aniso_U_12
S1 0.0929(10) 0.0578(7) 0.0545(7) -0.0088(5) -0.0107(6) 0.0102(7)
F1 0.372(8) 0.063(2) 0.100(3) 0.024(2) -0.101(4) -0.025(3)
F2 0.134(3) 0.082(2) 0.196(4) -0.036(3) 0.104(3) -0.042(2)
F3 0.239(5) 0.200(5) 0.205(5) -0.134(4) 0.127(5) -0.156(4)
O1 0.133(4) 0.098(3) 0.082(3) -0.024(2) 0.015(3) 0.039(3)
C1 0.045(2) 0.049(2) 0.052(2) 0.0025(18) -0.0013(18) 0.0011(19)
C2 0.081(3) 0.057(3) 0.063(3) 0.009(2) 0.003(3) -0.010(3)
C3 0.077(5) 0.042(4) 0.103(6) 0.000 0.016(4) 0.000
C4 0.069(3) 0.057(3) 0.044(2) 0.001(2) -0.008(2) 0.003(2)
C5 0.058(2) 0.049(2) 0.044(2) 0.0005(19) -0.0031(19) 0.005(2)
C6 0.060(3) 0.061(3) 0.049(2) 0.004(2) 0.001(2) 0.008(2)
C7 0.075(3) 0.066(3) 0.047(2) 0.003(2) -0.001(2) 0.022(3)
C8 0.097(4) 0.084(4) 0.053(3) 0.005(3) 0.005(3) 0.034(3)
C9 0.073(3) 0.072(3) 0.065(3) -0.004(3) -0.009(2) -0.014(3)

loop_
_geom_bond_atom_site_label_1
_geom_bond_atom_site_label_2
_geom_bond_distance
_geom_bond_site_symmetry_2
_geom_bond_publ_flag
S1 C4 1.712(4) . ?
S1 C7 1.718(5) . ?
F1 C2 1.302(6) . ?
F2 C2 1.335(6) . ?
F3 C3 1.290(5) . ?
O1 C8 1.204(6) . ?
C1 C1 1.347(8) 3_655 ?
C1 C5 1.470(5) . ?
C1 C2 1.503(6) . ?
C2 C3 1.509(6) . ?
C3 F3 1.290(5) 3_655 ?
C3 C2 1.509(6) 3_655 ?
C4 C5 1.383(6) . ?
C4 C9 1.492(6) . ?
C5 C6 1.418(6) . ?
C6 C7 1.366(6) . ?
C7 C8 1.451(6) . ?
